data_7131923
loop_
_publ_author_name
'Xiao, Guowei'
'Ma, Yu-Juan'
'Fang, Xiaoyu'
'Xu, Changhai'
'Yan, Dongpeng'

_publ_section_title
;
 CO2-responsive tunable persistent luminescence in a hydrogen-bond
 organized two-component ionic crystal
;
_journal_name_full 'Chemical Communications'
_journal_paper_doi 10.1039/D3CC03265E
_journal_year 2023
_chemical_formula_sum 'C16 H10 F8 N2 O8'
_chemical_formula_weight 510.26
_space_group_crystal_system monoclinic
_space_group_IT_number 14
_space_group_name_Hall '-P 2ybc'
_space_group_name_H-M_alt 'P 1 21/c 1'
_atom_sites_solution_hydrogens difmap
_audit_creation_method SHELXL-2016/6
_audit_update_record
;
2023-07-16 deposited with the CCDC.	2023-07-25 downloaded from the CCDC.
;
_cell_angle_alpha 90
_cell_angle_beta 111.749(3)
_cell_angle_gamma 90
_cell_formula_units_Z 2
_cell_length_a 9.1187(2)
_cell_length_b 9.7937(2)
_cell_length_c 10.8490(3)
_cell_measurement_reflns_used 8368
_cell_measurement_temperature 100(2)
_cell_measurement_theta_max 75.7610
_cell_measurement_theta_min 4.3640
_cell_volume 899.91(4)
_computing_cell_refinement 'CrysAlisPro 1.171.41.123a (Rigaku OD, 2022)'
_computing_data_collection 'CrysAlisPro 1.171.41.123a (Rigaku OD, 2022)'
_computing_data_reduction 'CrysAlisPro 1.171.41.123a (Rigaku OD, 2022)'
_computing_structure_refinement 'SHELXL-2016/6 (Sheldrick, 2016)'
_diffrn_ambient_temperature 100(2)
_diffrn_measured_fraction_theta_full 0.998
_diffrn_measured_fraction_theta_max 0.972
_diffrn_measurement_device_type 'XtaLAB Synergy R, DW system, HyPix'
_diffrn_measurement_method '\w scans'
_diffrn_radiation_type CuK\a
_diffrn_radiation_wavelength 1.54178
_diffrn_reflns_av_R_equivalents 0.0380
_diffrn_reflns_av_unetI/netI 0.0179
_diffrn_reflns_Laue_measured_fraction_full 0.998
_diffrn_reflns_Laue_measured_fraction_max 0.972
_diffrn_reflns_limit_h_max 11
_diffrn_reflns_limit_h_min -9
_diffrn_reflns_limit_k_max 12
_diffrn_reflns_limit_k_min -12
_diffrn_reflns_limit_l_max 11
_diffrn_reflns_limit_l_min -13
_diffrn_reflns_number 9859
_diffrn_reflns_point_group_measured_fraction_full 0.998
_diffrn_reflns_point_group_measured_fraction_max 0.972
_diffrn_reflns_theta_full 67.679
_diffrn_reflns_theta_max 76.471
_diffrn_reflns_theta_min 5.222
_diffrn_source 'Rotating-anode X-ray tube'
_exptl_absorpt_coefficient_mu 1.824
_exptl_absorpt_correction_T_max 1.00000
_exptl_absorpt_correction_T_min 0.74087
_exptl_absorpt_correction_type multi-scan
_exptl_absorpt_process_details
;
CrysAlisPro 1.171.41.123a (Rigaku Oxford Diffraction, 2022)
Empirical absorption correction using spherical harmonics,
implemented in SCALE3 ABSPACK scaling algorithm.
;
_exptl_crystal_colour 'clear light colourless'
_exptl_crystal_density_diffrn 1.883
_exptl_crystal_description block
_exptl_crystal_F_000 512
_exptl_crystal_size_max 0.150
_exptl_crystal_size_mid 0.100
_exptl_crystal_size_min 0.050
_refine_diff_density_max 0.375
_refine_diff_density_min -0.412
_refine_diff_density_rms 0.107
_refine_ls_extinction_method none
_refine_ls_goodness_of_fit_ref 1.032
_refine_ls_hydrogen_treatment mixed
_refine_ls_matrix_type full
_refine_ls_number_parameters 158
_refine_ls_number_reflns 1841
_refine_ls_number_restraints 1
_refine_ls_restrained_S_all 1.035
_refine_ls_R_factor_all 0.0376
_refine_ls_R_factor_gt 0.0365
_refine_ls_shift/su_max 0.001
_refine_ls_shift/su_mean 0.000
_refine_ls_structure_factor_coef Fsqd
_refine_ls_weighting_details 'w=1/[\s^2^(Fo^2^)+(0.0757P)^2^+0.2476P] where P=(Fo^2^+2Fc^2^)/3'
_refine_ls_weighting_scheme calc
_refine_ls_wR_factor_gt 0.1081
_refine_ls_wR_factor_ref 0.1094
_reflns_Friedel_coverage 0.000
_reflns_number_gt 1740
_reflns_number_total 1841
_reflns_threshold_expression 'I > 2\s(I)'
_cod_data_source_file d3cc03265e2.cif
_cod_data_source_block NH4_TFTPA
_cod_original_sg_symbol_H-M 'P 21/c'
_cod_database_code 7131923
_shelx_shelxl_version_number 2016/6
_shelx_space_group_comment
;
The symmetry employed for this shelxl refinement is uniquely defined
by the following loop, which should always be used as a source of
symmetry information in preference to the above space-group names.
They are only intended as comments.
;

loop_
_space_group_symop_operation_xyz
'x, y, z'
'-x, y+1/2, -z+1/2'
'-x, -y, -z'
'x, -y-1/2, z-1/2'

loop_
_atom_site_label
_atom_site_type_symbol
_atom_site_fract_x
_atom_site_fract_y
_atom_site_fract_z
_atom_site_U_iso_or_equiv
_atom_site_adp_type
_atom_site_occupancy
_atom_site_site_symmetry_order
_atom_site_calc_flag
_atom_site_refinement_flags_posn
_atom_site_refinement_flags_adp
_atom_site_refinement_flags_occupancy
_atom_site_disorder_assembly
_atom_site_disorder_group
C1 C 0.43506(13) 0.08295(12) 1.06852(11) 0.0108(3) Uani 1 1 d . . . . .
C2 C 0.47761(12) 0.13609(12) 0.96837(10) 0.0112(3) Uani 1 1 d . . . . .
C3 C 0.54488(13) 0.05503(11) 0.89826(10) 0.0108(3) Uani 1 1 d . . . . .
C4 C 0.60534(13) 0.11486(11) 0.79693(11) 0.0107(3) Uani 1 1 d . . . . .
C5 C 1.05729(13) 0.08906(12) -0.06916(11) 0.0114(3) Uani 1 1 d . . . . .
C6 C 1.01697(12) 0.13606(12) 0.03440(11) 0.0119(3) Uani 1 1 d . . . . .
C7 C 0.95835(13) 0.04799(12) 0.10560(10) 0.0113(3) Uani 1 1 d . . . . .
C8 C 0.90347(13) 0.09855(11) 0.21313(11) 0.0111(3) Uani 1 1 d . . . . .
F1 F 0.45205(8) 0.26915(7) 0.93901(7) 0.0145(2) Uani 1 1 d . . . . .
F2 F 0.36883(8) 0.16658(7) 1.13108(6) 0.0139(2) Uani 1 1 d . . . . .
F3 F 1.11828(8) 0.17753(7) -0.13158(6) 0.0144(2) Uani 1 1 d . . . . .
F4 F 1.03762(8) 0.26833(7) 0.06637(7) 0.0154(2) Uani 1 1 d . . . . .
H5 H 0.7693(19) 0.2258(18) 0.2391(13) 0.060(6) Uiso 1 1 d D . . . .
N1 N 0.73004(11) 0.45503(11) 0.00649(8) 0.0142(2) Uani 1 1 d . . . . .
H1 H 0.733057 0.377454 -0.032597 0.017 Uiso 1 1 d R U . . .
H2 H 0.826712 0.486231 0.047329 0.017 Uiso 1 1 d R U . . .
H3 H 0.671607 0.507700 -0.057794 0.017 Uiso 1 1 d R U . . .
H4 H 0.690886 0.445222 0.070681 0.017 Uiso 1 1 d R U . . .
O1 O 0.69533(9) 0.21782(8) 0.83730(8) 0.0133(2) Uani 1 1 d . . . . .
O2 O 0.56701(10) 0.05930(9) 0.68717(8) 0.0147(2) Uani 1 1 d . . . . .
O3 O 0.80552(9) 0.20043(9) 0.17234(8) 0.0139(2) Uani 1 1 d D . . . .
O4 O 0.94654(10) 0.04540(9) 0.32200(8) 0.0155(2) Uani 1 1 d . . . . .

loop_
_atom_site_aniso_label
_atom_site_aniso_U_11
_atom_site_aniso_U_22
_atom_site_aniso_U_33
_atom_site_aniso_U_23
_atom_site_aniso_U_13
_atom_site_aniso_U_12
C1 0.0096(5) 0.0135(5) 0.0099(5) -0.0018(4) 0.0043(4) -0.0012(4)
C2 0.0116(5) 0.0108(5) 0.0105(5) 0.0007(4) 0.0032(4) -0.0020(4)
C3 0.0100(5) 0.0140(6) 0.0084(5) -0.0002(4) 0.0035(4) -0.0029(4)
C4 0.0091(5) 0.0127(5) 0.0104(5) 0.0024(4) 0.0040(4) 0.0002(4)
C5 0.0102(5) 0.0137(5) 0.0107(5) 0.0017(4) 0.0044(4) 0.0012(4)
C6 0.0120(5) 0.0107(5) 0.0122(5) -0.0014(4) 0.0035(4) 0.0019(4)
C7 0.0103(5) 0.0136(6) 0.0099(5) -0.0004(4) 0.0038(4) 0.0029(4)
C8 0.0101(5) 0.0121(5) 0.0112(5) -0.0021(4) 0.0039(4) -0.0009(4)
F1 0.0190(4) 0.0108(4) 0.0161(4) 0.0020(2) 0.0092(3) -0.0001(2)
F2 0.0169(4) 0.0141(4) 0.0139(4) -0.0026(2) 0.0095(3) -0.0003(2)
F3 0.0180(4) 0.0135(4) 0.0146(4) 0.0019(2) 0.0094(3) 0.0000(2)
F4 0.0212(4) 0.0105(4) 0.0171(4) -0.0027(2) 0.0100(3) 0.0000(2)
N1 0.0149(5) 0.0158(5) 0.0124(5) 0.0002(3) 0.0056(4) 0.0007(3)
O1 0.0148(4) 0.0150(4) 0.0117(4) 0.0000(3) 0.0068(3) -0.0047(3)
O2 0.0179(4) 0.0177(4) 0.0099(4) -0.0014(3) 0.0068(3) -0.0035(3)
O3 0.0153(4) 0.0167(4) 0.0111(4) -0.0003(3) 0.0066(3) 0.0064(3)
O4 0.0188(4) 0.0167(4) 0.0117(4) 0.0015(3) 0.0065(3) 0.0034(3)

loop_
_atom_type_symbol
_atom_type_description
_atom_type_scat_dispersion_real
_atom_type_scat_dispersion_imag
_atom_type_scat_source
C C 0.0181 0.0091 'International Tables Vol C Tables 4.2.6.8 and 6.1.1.4'
H H 0.0000 0.0000 'International Tables Vol C Tables 4.2.6.8 and 6.1.1.4'
N N 0.0311 0.0180 'International Tables Vol C Tables 4.2.6.8 and 6.1.1.4'
O O 0.0492 0.0322 'International Tables Vol C Tables 4.2.6.8 and 6.1.1.4'
F F 0.0727 0.0534 'International Tables Vol C Tables 4.2.6.8 and 6.1.1.4'

loop_
_geom_angle_atom_site_label_1
_geom_angle_atom_site_label_2
_geom_angle_atom_site_label_3
_geom_angle
_geom_angle_site_symmetry_1
_geom_angle_site_symmetry_3
_geom_angle_publ_flag
F2 C1 C2 118.52(10) . . ?
F2 C1 C3 120.12(10) . 3_657 ?
C2 C1 C3 121.33(11) . 3_657 ?
F1 C2 C1 118.51(10) . . ?
F1 C2 C3 119.88(10) . . ?
C1 C2 C3 121.61(11) . . ?
C2 C3 C1 117.05(10) . 3_657 ?
C2 C3 C4 121.89(10) . . ?
C1 C3 C4 120.91(10) 3_657 . ?
O2 C4 O1 126.67(10) . . ?
O2 C4 C3 118.60(9) . . ?
O1 C4 C3 114.71(9) . . ?
F3 C5 C6 118.66(10) . . ?
F3 C5 C7 119.87(10) . 3_755 ?
C6 C5 C7 121.42(11) . 3_755 ?
F4 C6 C5 118.62(10) . . ?
F4 C6 C7 120.23(10) . . ?
C5 C6 C7 121.15(11) . . ?
C6 C7 C5 117.43(10) . 3_755 ?
C6 C7 C8 122.05(10) . . ?
C5 C7 C8 120.42(10) 3_755 . ?
O4 C8 O3 126.33(10) . . ?
O4 C8 C7 121.95(10) . . ?
O3 C8 C7 111.70(9) . . ?

loop_
_geom_bond_atom_site_label_1
_geom_bond_atom_site_label_2
_geom_bond_distance
_geom_bond_site_symmetry_2
_geom_bond_publ_flag
C1 F2 1.3417(13) . ?
C1 C2 1.3835(16) . ?
C1 C3 1.3931(15) 3_657 ?
C2 F1 1.3412(13) . ?
C2 C3 1.3896(16) . ?
C3 C4 1.5183(14) . ?
C4 O2 1.2360(14) . ?
C4 O1 1.2711(14) . ?
C5 F3 1.3408(13) . ?
C5 C6 1.3840(16) . ?
C5 C7 1.3916(15) 3_755 ?
C6 F4 1.3361(13) . ?
C6 C7 1.3901(16) . ?
C7 C8 1.5130(14) . ?
C8 O4 1.2152(14) . ?
C8 O3 1.3024(14) . ?
